data_4133949
loop_
_publ_author_name
'Gao, Guangpeng'
'Chen, Meng'
'Roberts, Josiah'
'Feng, Meng'
'Xiao, Chengyi'
'Zhang, Guowei'
'Parkin, Sean'
'Risko, Chad'
'Zhang, Lei'

_publ_section_title
;
 Rational Functionalization of a C<sub>70</sub> Buckybowl To Enable a
 C<sub>70</sub>:Buckybowl Cocrystal for Organic Semiconductor
 Applications.
;
_journal_name_full 'Journal of the American Chemical Society'
_journal_paper_doi 10.1021/jacs.9b12192
_journal_year 2020
_chemical_formula_moiety 'C44 H40 Si2'
_chemical_formula_sum 'C44 H40 Si2'
_chemical_formula_weight 624.94
_space_group_crystal_system orthorhombic
_space_group_IT_number 29
_space_group_name_Hall 'P 2c -2ac'
_space_group_name_H-M_alt 'P c a 21'
_atom_sites_solution_hydrogens mixed
_atom_sites_solution_primary dual
_audit_creation_date 2019-01-03
_audit_creation_method
;
Olex2 1.2
(compiled 2018.05.29 svn.r3508 for OlexSys, GUI svn.r5506)
;
_cell_angle_alpha 90
_cell_angle_beta 90
_cell_angle_gamma 90
_cell_formula_units_Z 4
_cell_length_a 20.2079(6)
_cell_length_b 22.8871(6)
_cell_length_c 7.4713(2)
_cell_measurement_reflns_used 6860
_cell_measurement_temperature 173(2)
_cell_measurement_theta_max 68.2220
_cell_measurement_theta_min 2.1860
_cell_volume 3455.48(17)
_computing_molecular_graphics 'Olex2 (Dolomanov et al., 2009)'
_computing_publication_material 'Olex2 (Dolomanov et al., 2009)'
_computing_structure_refinement 'ShelXL (Sheldrick, 2015)'
_computing_structure_solution 'ShelXT (Sheldrick, 2015)'
_diffrn_ambient_temperature 173.15
_diffrn_measured_fraction_theta_full 0.997
_diffrn_measured_fraction_theta_max 0.997
_diffrn_measurement_device_type 'XtaLAB Synergy R, HyPix'
_diffrn_measurement_method 'omega scans'
_diffrn_radiation_monochromator mirror
_diffrn_radiation_type CuK\a
_diffrn_radiation_wavelength 1.54178
_diffrn_reflns_av_unetI/netI 0.0409
_diffrn_reflns_Laue_measured_fraction_full 0.997
_diffrn_reflns_Laue_measured_fraction_max 0.997
_diffrn_reflns_limit_h_max 24
_diffrn_reflns_limit_h_min -24
_diffrn_reflns_limit_k_max 27
_diffrn_reflns_limit_k_min -27
_diffrn_reflns_limit_l_max 8
_diffrn_reflns_limit_l_min -8
_diffrn_reflns_number 5415
_diffrn_reflns_point_group_measured_fraction_full 0.860
_diffrn_reflns_point_group_measured_fraction_max 0.859
_diffrn_reflns_theta_full 67.679
_diffrn_reflns_theta_max 68.245
_diffrn_reflns_theta_min 2.917
_exptl_absorpt_coefficient_mu 1.149
_exptl_absorpt_correction_T_max 1.00000
_exptl_absorpt_correction_T_min 0.69166
_exptl_absorpt_correction_type multi-scan
_exptl_absorpt_process_details
;
CrysAlisPro 1.171.40.14e (Rigaku Oxford Diffraction, 2018)
Empirical absorption correction using spherical harmonics,
 implemented in SCALE3 ABSPACK scaling algorithm.
;
_exptl_crystal_colour green
_exptl_crystal_density_diffrn 1.201
_exptl_crystal_description rod
_exptl_crystal_F_000 1328
_exptl_crystal_size_max 0.08
_exptl_crystal_size_mid 0.04
_exptl_crystal_size_min 0.03
_refine_diff_density_max 1.059
_refine_diff_density_min -0.532
_refine_diff_density_rms 0.159
_refine_ls_abs_structure_details
;
 Flack x determined using 1269 quotients [(I+)-(I-)]/[(I+)+(I-)]
 (Parsons, Flack and Wagner, Acta Cryst. B69 (2013) 249-259).
;
_refine_ls_abs_structure_Flack 0.11(7)
_refine_ls_extinction_method none
_refine_ls_goodness_of_fit_ref 2.585
_refine_ls_hydrogen_treatment constr
_refine_ls_matrix_type full
_refine_ls_number_parameters 456
_refine_ls_number_reflns 5415
_refine_ls_number_restraints 140
_refine_ls_restrained_S_all 2.575
_refine_ls_R_factor_all 0.1514
_refine_ls_R_factor_gt 0.1362
_refine_ls_shift/su_max 0.002
_refine_ls_shift/su_mean 0.000
_refine_ls_structure_factor_coef Fsqd
_refine_ls_weighting_details 'w=1/[\s^2^(Fo^2^)+(0.1000P)^2^] where P=(Fo^2^+2Fc^2^)/3'
_refine_ls_weighting_scheme calc
_refine_ls_wR_factor_gt 0.3310
_refine_ls_wR_factor_ref 0.3447
_reflns_Friedel_coverage 0.587
_reflns_Friedel_fraction_full 0.696
_reflns_Friedel_fraction_max 0.695
_reflns_number_gt 4627
_reflns_number_total 5415
_reflns_threshold_expression 'I > 2\s(I)'
_cod_data_source_file ja9b12192_si_002.cif
_cod_data_source_block tx245a_tw
_cod_database_code 4133949
_shelx_shelxl_version_number 2017/1
_shelx_space_group_comment
;
The symmetry employed for this shelxl refinement is uniquely defined
by the following loop, which should always be used as a source of
symmetry information in preference to the above space-group names.
They are only intended as comments.
;
_shelx_estimated_absorpt_t_max 0.966
_shelx_estimated_absorpt_t_min 0.914
_olex2_refinement_description
;
1. Twinned data refinement
 Scales: 0.974(17)
 0.026(17)
2. Fixed Uiso
 At 1.2 times of:
  All C(H) groups, All C(H,H) groups
 At 1.5 times of:
  All C(H,H,H) groups, All C(H,H,H,H,H,H) groups
3. Restrained distances
 Si2-C41A = Si2-C41 = Si2-C39 = Si2-C39A = Si2-C43 = Si2-C43A
 1.88 with sigma of 0.01
 C42-C41A = C42-C41 = C44A-C43A = C44-C43 = C40-C39A = C40-C39
 1.54 with sigma of 0.01
4. Rigid bond restraints
 C43, C44
 with sigma for 1-2 distances of 0.01 and sigma for 1-3 distances of 0.01
5. Uiso/Uaniso restraints and constraints
Si2 \\sim C39 \\sim C40 \\sim C41 \\sim C42 \\sim C43 \\sim C44 \\sim C41A
\\sim C39A \\sim C44A \\sim C43A: within 1.7A with sigma of 0.02 and sigma for
terminal atoms of 0.04
Uanis(Si2) \\sim Ueq, Uanis(C39) \\sim Ueq, Uanis(C40) \\sim Ueq, Uanis(C41)
\\sim Ueq, Uanis(C42) \\sim Ueq, Uanis(C43) \\sim Ueq, Uanis(C44) \\sim Ueq,
Uanis(C41A) \\sim Ueq, Uanis(C39A) \\sim Ueq, Uanis(C44A) \\sim Ueq,
Uanis(C43A) \\sim Ueq: with sigma of 0.01 and sigma for terminal atoms of 0.02
6. Others
 Sof(H40D)=Sof(H40E)=Sof(H40F)=Sof(H42D)=Sof(H42E)=Sof(H42F)=Sof(C41A)=
 Sof(H41C)=Sof(H41D)=Sof(C39A)=Sof(H39C)=Sof(H39D)=Sof(C44A)=Sof(H44D)=
 Sof(H44E)=Sof(H44F)=Sof(C43A)=Sof(H43C)=Sof(H43D)=1-FVAR(1)
 Sof(C39)=Sof(H39A)=Sof(H39B)=Sof(H40A)=Sof(H40B)=Sof(H40C)=Sof(C41)=Sof(H41A)=
 Sof(H41B)=Sof(H42A)=Sof(H42B)=Sof(H42C)=Sof(C43)=Sof(H43A)=Sof(H43B)=Sof(C44)=
 Sof(H44A)=Sof(H44B)=Sof(H44C)=FVAR(1)
7.a Riding coordinates:
 C40(H40A,H40B,H40C), C40(H40D,H40E,H40F), C42(H42A,H42B,H42C), C42(H42D,H42E,
 H42F), C44(H44A,H44B,H44C), C44A(H44D,H44E,H44F)
7.b Secondary CH2 refined with riding coordinates:
 C31(H31A,H31B), C33(H33A,H33B), C35(H35A,H35B), C39(H39A,H39B), C41(H41A,
 H41B), C43(H43A,H43B), C41A(H41C,H41D), C39A(H39C,H39D), C43A(H43C,H43D)
7.c Aromatic/amide H refined with riding coordinates:
 C3(H3), C4(H4), C5(H5), C8(H8), C9(H9), C13(H13), C14(H14), C15(H15),
 C18(H18), C19(H19)
7.d Idealised Me refined as rotating group:
 C32(H32A,H32B,H32C), C34(H34A,H34B,H34C), C36(H36A,H36B,H36C)
;
_olex2_submission_special_instructions 'No special instructions were received'

loop_
_space_group_symop_operation_xyz
'x, y, z'
'-x, -y, z+1/2'
'x+1/2, -y, z'
'-x+1/2, y, z+1/2'

loop_
_atom_site_label
_atom_site_type_symbol
_atom_site_fract_x
_atom_site_fract_y
_atom_site_fract_z
_atom_site_U_iso_or_equiv
_atom_site_adp_type
_atom_site_occupancy
_atom_site_site_symmetry_order
_atom_site_calc_flag
_atom_site_refinement_flags_posn
_atom_site_refinement_flags_adp
_atom_site_refinement_flags_occupancy
_atom_site_disorder_assembly
_atom_site_disorder_group
Si1 Si 0.42234(14) 0.38458(12) 0.4075(5) 0.0522(8) Uani 1 1 d . . . . .
Si2 Si 1.1129(2) 0.1138(2) 0.2425(7) 0.0906(15) Uani 1 1 d D U . . .
C1 C 0.6310(5) 0.3410(5) 0.5723(13) 0.045(2) Uani 1 1 d . . . . .
C2 C 0.6802(5) 0.3846(4) 0.5574(13) 0.044(2) Uani 1 1 d . . . . .
C3 C 0.6765(5) 0.4422(4) 0.4737(14) 0.044(2) Uani 1 1 d . . . . .
H3 H 0.634689 0.458832 0.446332 0.053 Uiso 1 1 calc R . . . .
C4 C 0.7322(5) 0.4715(4) 0.4356(15) 0.050(2) Uani 1 1 d . . . . .
H4 H 0.727950 0.509953 0.389081 0.060 Uiso 1 1 calc R . . . .
C5 C 0.7983(5) 0.4486(4) 0.4603(15) 0.050(2) Uani 1 1 d . . . . .
H5 H 0.835696 0.469549 0.417257 0.060 Uiso 1 1 calc R . . . .
C6 C 0.8062(5) 0.3961(5) 0.5470(14) 0.049(2) Uani 1 1 d . . . . .
C7 C 0.8590(5) 0.3517(4) 0.5734(13) 0.043(2) Uani 1 1 d . . . . .
C8 C 0.9266(5) 0.3408(5) 0.5052(16) 0.055(3) Uani 1 1 d . . . . .
H8 H 0.952579 0.372710 0.463968 0.066 Uiso 1 1 calc R . . . .
C9 C 0.9521(5) 0.2857(5) 0.5007(15) 0.049(2) Uani 1 1 d . . . . .
H9 H 0.996347 0.280587 0.460356 0.059 Uiso 1 1 calc R . . . .
C10 C 0.9158(5) 0.2357(5) 0.5534(14) 0.052(3) Uani 1 1 d . . . . .
C11 C 0.9279(5) 0.1752(5) 0.5035(15) 0.052(3) Uani 1 1 d . . . . .
C12 C 0.8770(6) 0.1316(6) 0.5189(16) 0.064(3) Uani 1 1 d . . . . .
C13 C 0.8748(6) 0.0750(5) 0.4275(19) 0.063(3) Uani 1 1 d . . . . .
H13 H 0.913797 0.058864 0.376278 0.076 Uiso 1 1 calc R . . . .
C14 C 0.8167(6) 0.0461(5) 0.417(2) 0.065(3) Uani 1 1 d . . . . .
H14 H 0.817594 0.007521 0.370095 0.078 Uiso 1 1 calc R . . . .
C15 C 0.7553(6) 0.0682(4) 0.4696(18) 0.059(3) Uani 1 1 d . . . . .
H15 H 0.715956 0.047556 0.440665 0.070 Uiso 1 1 calc R . . . .
C16 C 0.7516(6) 0.1200(5) 0.5632(16) 0.056(3) Uani 1 1 d . . . . .
C17 C 0.7029(6) 0.1651(5) 0.6103(14) 0.052(3) Uani 1 1 d . . . . .
C18 C 0.6340(5) 0.1759(5) 0.5720(17) 0.056(3) Uani 1 1 d . . . . .
H18 H 0.606322 0.143745 0.542042 0.067 Uiso 1 1 calc R . . . .
C19 C 0.6067(6) 0.2315(5) 0.5773(14) 0.050(2) Uani 1 1 d . . . . .
H19 H 0.560626 0.235925 0.555794 0.060 Uiso 1 1 calc R . . . .
C20 C 0.6464(5) 0.2833(5) 0.6150(12) 0.046(2) Uani 1 1 d . . . . .
C21 C 0.7467(5) 0.3694(4) 0.6034(12) 0.039(2) Uani 1 1 d . . . . .
C22 C 0.7592(5) 0.3130(4) 0.6717(12) 0.043(2) Uani 1 1 d . . . . .
C23 C 0.8298(5) 0.3036(5) 0.6486(13) 0.047(2) Uani 1 1 d . . . . .
C24 C 0.8544(5) 0.2470(5) 0.6436(15) 0.053(3) Uani 1 1 d . . . . .
C25 C 0.8061(4) 0.2038(4) 0.6612(11) 0.038(2) Uani 1 1 d . . . . .
C26 C 0.7375(5) 0.2118(4) 0.6734(13) 0.047(2) Uani 1 1 d . . . . .
C27 C 0.7102(5) 0.2713(4) 0.6726(11) 0.039(2) Uani 1 1 d . . . . .
C28 C 0.8167(6) 0.1484(5) 0.5925(16) 0.055(3) Uani 1 1 d . . . . .
C29 C 0.5641(5) 0.3549(5) 0.5159(13) 0.048(2) Uani 1 1 d . . . . .
C30 C 0.5086(6) 0.3660(5) 0.4745(17) 0.056(3) Uani 1 1 d . . . . .
C31 C 0.4278(6) 0.4456(5) 0.2368(16) 0.061(3) Uani 1 1 d . . . . .
H31A H 0.445082 0.429537 0.123097 0.073 Uiso 1 1 calc R . . . .
H31B H 0.382692 0.460786 0.213473 0.073 Uiso 1 1 calc R . . . .
C32 C 0.4704(7) 0.4943(6) 0.294(3) 0.081(4) Uani 1 1 d . . . . .
H32A H 0.468015 0.525847 0.205321 0.121 Uiso 1 1 calc GR . . . .
H32B H 0.516160 0.480672 0.304175 0.121 Uiso 1 1 calc GR . . . .
H32C H 0.455266 0.508935 0.410278 0.121 Uiso 1 1 calc GR . . . .
C33 C 0.3779(6) 0.4106(6) 0.612(2) 0.066(3) Uani 1 1 d . . . . .
H33A H 0.398562 0.447440 0.653234 0.079 Uiso 1 1 calc R . . . .
H33B H 0.331411 0.419379 0.579955 0.079 Uiso 1 1 calc R . . . .
C34 C 0.3781(7) 0.3675(8) 0.765(2) 0.086(4) Uani 1 1 d . . . . .
H34A H 0.349716 0.334198 0.735528 0.128 Uiso 1 1 calc GR . . . .
H34B H 0.361395 0.386611 0.873744 0.128 Uiso 1 1 calc GR . . . .
H34C H 0.423389 0.353768 0.786317 0.128 Uiso 1 1 calc GR . . . .
C35 C 0.3805(7) 0.3198(7) 0.308(2) 0.082(4) Uani 1 1 d . . . . .
H35A H 0.402853 0.309750 0.194008 0.098 Uiso 1 1 calc R . . . .
H35B H 0.385865 0.286171 0.390014 0.098 Uiso 1 1 calc R . . . .
C36 C 0.3103(9) 0.3281(11) 0.273(4) 0.136(9) Uani 1 1 d . . . . .
H36A H 0.296404 0.302250 0.175164 0.205 Uiso 1 1 calc GR . . . .
H36B H 0.302229 0.368843 0.238544 0.205 Uiso 1 1 calc GR . . . .
H36C H 0.284885 0.318882 0.380868 0.205 Uiso 1 1 calc GR . . . .
C37 C 0.9879(6) 0.1596(5) 0.4223(17) 0.058(3) Uani 1 1 d . . . . .
C38 C 1.0385(6) 0.1445(5) 0.3492(17) 0.061(3) Uani 1 1 d . . . . .
C39 C 1.1393(13) 0.0477(15) 0.372(7) 0.138(10) Uani 0.53(2) 1 d D U P A 1
H39A H 1.167535 0.023154 0.294480 0.165 Uiso 0.53(2) 1 calc R . P A 1
H39B H 1.166809 0.060676 0.474693 0.165 Uiso 0.53(2) 1 calc R . P A 1
C40 C 1.0817(12) 0.0095(10) 0.445(4) 0.143(8) Uani 1 1 d D U . . .
H40A H 1.043595 0.033727 0.465558 0.214 Uiso 0.53(2) 1 d R . P A 1
H40B H 1.094775 -0.008433 0.555958 0.214 Uiso 0.53(2) 1 d R . P A 1
H40C H 1.070945 -0.020243 0.359578 0.214 Uiso 0.53(2) 1 d R . P A 1
H40D H 1.104985 -0.026673 0.460728 0.214 Uiso 0.47(2) 1 d R . P A 2
H40E H 1.035125 0.003127 0.462578 0.214 Uiso 0.47(2) 1 d R . P A 2
H40F H 1.097255 0.037447 0.531468 0.214 Uiso 0.47(2) 1 d R . P A 2
C41 C 1.169(2) 0.1786(14) 0.219(5) 0.141(12) Uani 0.53(2) 1 d D U P A 1
H41A H 1.208329 0.168024 0.145194 0.169 Uiso 0.53(2) 1 calc R . P A 1
H41B H 1.145759 0.211027 0.158464 0.169 Uiso 0.53(2) 1 calc R . P A 1
C42 C 1.1917(14) 0.1979(12) 0.406(5) 0.159(8) Uani 1 1 d D U . . .
H42A H 1.228401 0.224351 0.396018 0.239 Uiso 0.53(2) 1 d R . P A 1
H42B H 1.204911 0.164131 0.473118 0.239 Uiso 0.53(2) 1 d R . P A 1
H42C H 1.155631 0.216971 0.465128 0.239 Uiso 0.53(2) 1 d R . P A 1
H42D H 1.192981 0.208591 0.529758 0.239 Uiso 0.47(2) 1 d R . P A 2
H42E H 1.154131 0.215801 0.349478 0.239 Uiso 0.47(2) 1 d R . P A 2
H42F H 1.231511 0.210921 0.347778 0.239 Uiso 0.47(2) 1 d R . P A 2
C43 C 1.0997(15) 0.1029(14) -0.0032(19) 0.081(7) Uani 0.53(2) 1 d D U P A 1
H43A H 1.125525 0.132713 -0.069332 0.097 Uiso 0.53(2) 1 calc R . P A 1
H43B H 1.116998 0.064042 -0.037497 0.097 Uiso 0.53(2) 1 calc R . P A 1
C44 C 1.0273(17) 0.107(2) -0.060(8) 0.139(12) Uani 0.53(2) 1 d D U P A 1
H44A H 1.022814 0.080985 -0.159349 0.208 Uiso 0.53(2) 1 d R . P A 1
H44B H 1.018543 0.146425 -0.098299 0.208 Uiso 0.53(2) 1 d R . P A 1
H44C H 0.996304 0.096445 0.032071 0.208 Uiso 0.53(2) 1 d R . P A 1
C41A C 1.186(2) 0.1308(13) 0.390(8) 0.145(13) Uani 0.47(2) 1 d D U P A 2
H41C H 1.179632 0.113229 0.509421 0.174 Uiso 0.47(2) 1 calc R . P A 2
H41D H 1.226846 0.114453 0.336536 0.174 Uiso 0.47(2) 1 calc R . P A 2
C39A C 1.094(3) 0.0331(8) 0.256(5) 0.137(11) Uani 0.47(2) 1 d D U P A 2
H39C H 1.054284 0.025034 0.182352 0.164 Uiso 0.47(2) 1 calc R . P A 2
H39D H 1.131372 0.011271 0.202838 0.164 Uiso 0.47(2) 1 calc R . P A 2
C44A C 1.0617(17) 0.1456(17) -0.113(5) 0.098(10) Uani 0.47(2) 1 d D U P A 2
H44D H 1.049483 0.112908 -0.186675 0.147 Uiso 0.47(2) 1 d R . P A 2
H44E H 1.071494 0.178568 -0.188525 0.147 Uiso 0.47(2) 1 d R . P A 2
H44F H 1.025753 0.155278 -0.034825 0.147 Uiso 0.47(2) 1 d R . P A 2
C43A C 1.1225(17) 0.129(2) -0.002(2) 0.099(10) Uani 0.47(2) 1 d D U P A 2
H43C H 1.155409 0.160452 -0.014989 0.118 Uiso 0.47(2) 1 calc R . P A 2
H43D H 1.141994 0.093348 -0.057189 0.118 Uiso 0.47(2) 1 calc R . P A 2

loop_
_atom_site_aniso_label
_atom_site_aniso_U_11
_atom_site_aniso_U_22
_atom_site_aniso_U_33
_atom_site_aniso_U_23
_atom_site_aniso_U_13
_atom_site_aniso_U_12
Si1 0.0464(14) 0.0584(16) 0.0518(17) 0.0012(13) 0.0048(13) 0.0052(12)
Si2 0.066(2) 0.114(3) 0.092(3) -0.024(3) -0.005(2) 0.038(2)
C1 0.040(5) 0.071(6) 0.023(5) -0.011(4) 0.006(4) 0.013(4)
C2 0.055(6) 0.053(5) 0.025(4) -0.008(4) 0.007(4) 0.004(4)
C3 0.052(5) 0.039(4) 0.042(5) -0.005(4) -0.003(4) 0.017(4)
C4 0.063(6) 0.043(5) 0.043(6) -0.002(4) -0.007(5) 0.003(4)
C5 0.055(6) 0.050(5) 0.046(6) -0.012(4) 0.004(4) -0.010(4)
C6 0.054(6) 0.057(6) 0.035(5) -0.010(4) -0.009(4) -0.003(5)
C7 0.043(5) 0.060(6) 0.025(4) -0.011(4) -0.008(4) -0.003(4)
C8 0.044(5) 0.077(7) 0.043(6) -0.008(5) -0.004(4) -0.008(5)
C9 0.034(5) 0.067(6) 0.045(6) -0.015(5) -0.020(4) 0.015(5)
C10 0.036(5) 0.093(8) 0.026(5) 0.005(5) -0.008(4) 0.002(5)
C11 0.047(5) 0.071(7) 0.039(6) 0.009(5) -0.004(4) 0.006(5)
C12 0.072(8) 0.074(7) 0.047(7) 0.012(5) -0.022(6) 0.032(6)
C13 0.070(7) 0.056(6) 0.064(8) 0.017(6) -0.016(6) 0.027(6)
C14 0.077(8) 0.051(6) 0.067(8) 0.009(6) 0.004(7) 0.030(6)
C15 0.062(6) 0.048(6) 0.066(8) 0.014(5) -0.005(5) 0.005(5)
C16 0.068(6) 0.058(6) 0.041(6) 0.025(5) 0.000(5) 0.002(5)
C17 0.067(7) 0.060(6) 0.029(5) 0.015(4) 0.005(4) -0.003(5)
C18 0.048(5) 0.070(7) 0.049(6) 0.017(5) 0.013(5) -0.013(5)
C19 0.054(6) 0.066(7) 0.030(5) 0.005(4) 0.007(4) -0.009(5)
C20 0.060(6) 0.058(6) 0.019(4) 0.004(4) 0.011(4) 0.005(5)
C21 0.047(5) 0.049(5) 0.022(4) -0.010(3) 0.003(4) -0.003(4)
C22 0.041(5) 0.071(6) 0.017(4) -0.005(4) -0.010(3) 0.008(4)
C23 0.048(5) 0.067(6) 0.027(5) 0.001(4) -0.015(4) 0.012(5)
C24 0.049(6) 0.076(7) 0.033(5) -0.003(5) -0.012(4) 0.019(5)
C25 0.038(4) 0.059(6) 0.016(4) 0.005(3) -0.002(3) 0.016(4)
C26 0.056(6) 0.062(6) 0.023(4) 0.008(4) 0.002(4) 0.006(5)
C27 0.050(5) 0.054(5) 0.013(4) -0.002(3) 0.003(3) 0.002(4)
C28 0.060(6) 0.060(6) 0.046(6) 0.017(5) -0.012(5) 0.007(5)
C29 0.054(6) 0.062(6) 0.029(5) -0.004(4) 0.006(4) 0.007(5)
C30 0.051(6) 0.065(6) 0.054(7) 0.002(5) 0.004(5) 0.004(5)
C31 0.065(7) 0.079(8) 0.038(6) 0.004(5) 0.008(5) 0.015(6)
C32 0.062(7) 0.078(8) 0.103(13) 0.034(8) -0.002(7) 0.003(6)
C33 0.055(6) 0.075(7) 0.066(8) 0.007(6) 0.003(6) 0.013(6)
C34 0.076(9) 0.115(11) 0.065(10) 0.020(8) 0.003(7) 0.003(8)
C35 0.080(10) 0.098(10) 0.067(9) -0.007(7) -0.005(7) -0.025(7)
C36 0.078(11) 0.17(2) 0.16(2) -0.068(18) 0.004(12) -0.037(12)
C37 0.058(6) 0.066(6) 0.050(6) -0.005(5) -0.028(5) 0.021(5)
C38 0.058(7) 0.064(7) 0.061(7) 0.001(5) -0.009(5) 0.031(5)
C39 0.135(13) 0.132(13) 0.147(14) -0.004(11) 0.004(11) 0.007(10)
C40 0.133(11) 0.128(10) 0.167(13) 0.002(10) -0.006(10) 0.003(9)
C41 0.137(15) 0.143(15) 0.144(16) 0.000(11) 0.010(11) 0.002(11)
C42 0.154(12) 0.160(11) 0.164(13) -0.002(10) 0.002(10) -0.012(9)
C43 0.095(11) 0.078(11) 0.069(11) 0.014(9) 0.017(9) 0.009(9)
C44 0.130(16) 0.15(2) 0.14(2) 0.001(18) -0.020(17) -0.001(18)
C41A 0.138(16) 0.149(16) 0.147(17) -0.009(12) -0.001(12) -0.004(11)
C39A 0.135(14) 0.134(14) 0.142(14) -0.014(11) -0.001(11) 0.008(11)
C44A 0.087(15) 0.109(17) 0.098(18) -0.013(15) 0.006(15) 0.026(14)
C43A 0.102(13) 0.102(14) 0.092(13) 0.006(11) -0.008(10) 0.009(11)

loop_
_atom_type_symbol
_atom_type_description
_atom_type_scat_dispersion_real
_atom_type_scat_dispersion_imag
_atom_type_scat_source
C C 0.0181 0.0091 'International Tables Vol C Tables 4.2.6.8 and 6.1.1.4'
H H 0.0000 0.0000 'International Tables Vol C Tables 4.2.6.8 and 6.1.1.4'
Si Si 0.2541 0.3302 'International Tables Vol C Tables 4.2.6.8 and 6.1.1.4'

loop_
_geom_angle_atom_site_label_1
_geom_angle_atom_site_label_2
_geom_angle_atom_site_label_3
_geom_angle
C30 Si1 C31 107.1(5)
C30 Si1 C33 107.6(6)
C33 Si1 C31 110.1(5)
C35 Si1 C30 110.5(6)
C35 Si1 C31 110.1(7)
C35 Si1 C33 111.2(7)
C38 Si2 C39 108.4(13)
C38 Si2 C41 103.6(16)
C38 Si2 C43 111.0(10)
C38 Si2 C41A 108.0(19)
C38 Si2 C39A 100.6(16)
C38 Si2 C43A 116.0(11)
C39 Si2 C41 120.9(18)
C43 Si2 C39 116(2)
C43 Si2 C41 95.6(16)
C41A Si2 C39A 109.3(19)
C43A Si2 C41A 117(2)
C43A Si2 C39A 104.6(18)
C2 C1 C29 118.6(10)
C20 C1 C2 122.0(9)
C20 C1 C29 118.8(10)
C1 C2 C3 129.4(9)
C1 C2 C21 118.1(9)
C21 C2 C3 111.7(9)
C2 C3 H3 120.0
C4 C3 C2 120.0(9)
C4 C3 H3 120.0
C3 C4 H4 117.7
C3 C4 C5 124.5(9)
C5 C4 H4 117.7
C4 C5 H5 120.5
C6 C5 C4 118.9(10)
C6 C5 H5 120.5
C5 C6 C7 138.0(10)
C5 C6 C21 114.8(10)
C21 C6 C7 106.0(9)
C8 C7 C6 137.0(10)
C23 C7 C6 107.2(9)
C23 C7 C8 113.8(9)
C7 C8 H8 119.6
C9 C8 C7 120.9(11)
C9 C8 H8 119.6
C8 C9 H9 118.5
C8 C9 C10 123.1(10)
C10 C9 H9 118.5
C9 C10 C11 127.7(10)
C9 C10 C24 115.6(10)
C24 C10 C11 116.0(10)
C12 C11 C10 121.3(10)
C37 C11 C10 120.0(10)
C37 C11 C12 118.4(11)
C11 C12 C13 126.7(12)
C28 C12 C11 117.8(11)
C28 C12 C13 113.8(12)
C12 C13 H13 120.5
C14 C13 C12 119.0(12)
C14 C13 H13 120.5
C13 C14 H14 117.3
C13 C14 C15 125.4(11)
C15 C14 H14 117.3
C14 C15 H15 119.9
C16 C15 C14 120.2(12)
C16 C15 H15 119.9
C15 C16 C17 139.6(12)
C15 C16 C28 113.9(11)
C17 C16 C28 104.5(10)
C18 C17 C16 136.0(11)
C26 C17 C16 106.9(10)
C26 C17 C18 115.4(10)
C17 C18 H18 118.8
C19 C18 C17 122.3(10)
C19 C18 H18 118.8
C18 C19 H19 118.9
C18 C19 C20 122.2(10)
C20 C19 H19 118.9
C1 C20 C19 127.1(10)
C27 C20 C1 117.7(9)
C27 C20 C19 114.2(9)
C6 C21 C2 128.5(9)
C22 C21 C2 118.6(8)
C22 C21 C6 110.5(9)
C21 C22 C23 105.6(9)
C27 C22 C21 120.4(8)
C27 C22 C23 127.4(9)
C7 C23 C22 110.7(8)
C7 C23 C24 125.9(10)
C24 C23 C22 119.4(10)
C23 C24 C10 119.3(11)
C23 C24 C25 114.2(9)
C25 C24 C10 121.4(10)
C24 C25 C26 127.2(9)
C28 C25 C24 120.4(9)
C28 C25 C26 107.3(9)
C17 C26 C25 112.5(10)
C17 C26 C27 122.2(9)
C25 C26 C27 119.6(9)
C20 C27 C26 122.2(9)
C22 C27 C20 122.2(9)
C22 C27 C26 111.8(9)
C12 C28 C16 126.6(11)
C25 C28 C12 122.4(11)
C25 C28 C16 108.7(10)
C30 C29 C1 178.1(11)
C29 C30 Si1 179.0(11)
Si1 C31 H31A 108.9
Si1 C31 H31B 108.9
H31A C31 H31B 107.7
C32 C31 Si1 113.4(9)
C32 C31 H31A 108.9
C32 C31 H31B 108.9
C31 C32 H32A 109.5
C31 C32 H32B 109.5
C31 C32 H32C 109.5
H32A C32 H32B 109.5
H32A C32 H32C 109.5
H32B C32 H32C 109.5
Si1 C33 H33A 108.7
Si1 C33 H33B 108.7
H33A C33 H33B 107.6
C34 C33 Si1 114.2(10)
C34 C33 H33A 108.7
C34 C33 H33B 108.7
C33 C34 H34A 109.5
C33 C34 H34B 109.5
C33 C34 H34C 109.5
H34A C34 H34B 109.5
H34A C34 H34C 109.5
H34B C34 H34C 109.5
Si1 C35 H35A 108.7
Si1 C35 H35B 108.7
H35A C35 H35B 107.6
C36 C35 Si1 114.2(13)
C36 C35 H35A 108.7
C36 C35 H35B 108.7
C35 C36 H36A 109.5
C35 C36 H36B 109.5
C35 C36 H36C 109.5
H36A C36 H36B 109.5
H36A C36 H36C 109.5
H36B C36 H36C 109.5
C38 C37 C11 177.7(13)
C37 C38 Si2 174.2(12)
Si2 C39 H39A 108.5
Si2 C39 H39B 108.5
H39A C39 H39B 107.5
C40 C39 Si2 114.9(17)
C40 C39 H39A 108.5
C40 C39 H39B 108.5
C39 C40 H40A 109.3
C39 C40 H40B 109.6
C39 C40 H40C 109.5
H40A C40 H40B 109.5
H40A C40 H40C 109.5
H40B C40 H40C 109.5
H40D C40 H40E 109.5
H40D C40 H40F 109.5
H40E C40 H40F 109.5
C39A C40 H40D 109.5
C39A C40 H40E 109.6
C39A C40 H40F 109.3
Si2 C41 H41A 110.0
Si2 C41 H41B 110.0
H41A C41 H41B 108.3
C42 C41 Si2 108.6(18)
C42 C41 H41A 110.0
C42 C41 H41B 110.0
C41 C42 H42A 109.9
C41 C42 H42B 109.3
C41 C42 H42C 109.2
H42A C42 H42B 109.5
H42A C42 H42C 109.5
H42B C42 H42C 109.5
H42D C42 H42E 109.4
H42D C42 H42F 109.5
H42E C42 H42F 109.4
C41A C42 H42D 109.4
C41A C42 H42E 109.3
C41A C42 H42F 109.8
Si2 C43 H43A 108.9
Si2 C43 H43B 108.9
H43A C43 H43B 107.7
C44 C43 Si2 114(3)
C44 C43 H43A 108.9
C44 C43 H43B 108.9
C43 C44 H44A 105.4
C43 C44 H44B 108.6
C43 C44 H44C 114.3
H44A C44 H44B 109.5
H44A C44 H44C 109.4
H44B C44 H44C 109.5
Si2 C41A H41C 110.1
Si2 C41A H41D 110.1
C42 C41A Si2 108.1(18)
C42 C41A H41C 110.1
C42 C41A H41D 110.1
H41C C41A H41D 108.4
Si2 C39A H39C 108.5
Si2 C39A H39D 108.5
C40 C39A Si2 115.2(18)
C40 C39A H39C 108.5
C40 C39A H39D 108.5
H39C C39A H39D 107.5
H44D C44A H44E 109.5
H44D C44A H44F 109.5
H44E C44A H44F 109.5
C43A C44A H44D 108.5
C43A C44A H44E 110.5
C43A C44A H44F 109.4
Si2 C43A H43C 107.4
Si2 C43A H43D 107.4
C44A C43A Si2 120(3)
C44A C43A H43C 107.4
C44A C43A H43D 107.4
H43C C43A H43D 106.9

loop_
_geom_bond_atom_site_label_1
_geom_bond_atom_site_label_2
_geom_bond_distance
Si1 C30 1.863(12)
Si1 C31 1.895(12)
Si1 C33 1.871(14)
Si1 C35 1.863(14)
Si2 C38 1.842(12)
Si2 C39 1.874(13)
Si2 C41 1.880(13)
Si2 C43 1.872(13)
Si2 C41A 1.880(13)
Si2 C39A 1.889(13)
Si2 C43A 1.868(13)
C1 C2 1.413(15)
C1 C20 1.395(15)
C1 C29 1.450(14)
C2 C3 1.459(14)
C2 C21 1.429(14)
C3 H3 0.9500
C3 C4 1.341(15)
C4 H4 0.9500
C4 C5 1.447(15)
C5 H5 0.9500
C5 C6 1.375(16)
C6 C7 1.486(15)
C6 C21 1.414(15)
C7 C8 1.480(15)
C7 C23 1.368(15)
C8 H8 0.9500
C8 C9 1.365(16)
C9 H9 0.9500
C9 C10 1.415(17)
C10 C11 1.454(17)
C10 C24 1.437(15)
C11 C12 1.440(18)
C11 C37 1.401(16)
C12 C13 1.464(19)
C12 C28 1.391(18)
C13 H13 0.9500
C13 C14 1.352(18)
C14 H14 0.9500
C14 C15 1.396(17)
C15 H15 0.9500
C15 C16 1.377(17)
C16 C17 1.469(17)
C16 C28 1.483(17)
C17 C18 1.443(16)
C17 C26 1.363(16)
C18 H18 0.9500
C18 C19 1.388(16)
C19 H19 0.9500
C19 C20 1.459(16)
C20 C27 1.386(15)
C21 C22 1.412(14)
C22 C23 1.453(14)
C22 C27 1.375(14)
C23 C24 1.388(15)
C24 C25 1.395(15)
C25 C26 1.402(14)
C25 C28 1.384(15)
C26 C27 1.470(14)
C29 C30 1.191(16)
C31 H31A 0.9900
C31 H31B 0.9900
C31 C32 1.47(2)
C32 H32A 0.9800
C32 H32B 0.9800
C32 H32C 0.9800
C33 H33A 0.9900
C33 H33B 0.9900
C33 C34 1.51(2)
C34 H34A 0.9800
C34 H34B 0.9800
C34 H34C 0.9800
C35 H35A 0.9900
C35 H35B 0.9900
C35 C36 1.46(2)
C36 H36A 0.9800
C36 H36B 0.9800
C36 H36C 0.9800
C37 C38 1.210(17)
C39 H39A 0.9900
C39 H39B 0.9900
C39 C40 1.556(13)
C40 H40A 0.9601
C40 H40B 0.9598
C40 H40C 0.9600
C40 H40D 0.9596
C40 H40E 0.9604
C40 H40F 0.9601
C40 C39A 1.534(13)
C41 H41A 0.9900
C41 H41B 0.9900
C41 C42 1.532(13)
C42 H42A 0.9601
C42 H42B 0.9597
C42 H42C 0.9601
C42 H42D 0.9601
C42 H42E 0.9603
C42 H42F 0.9602
C42 C41A 1.544(13)
C43 H43A 0.9900
C43 H43B 0.9900
C43 C44 1.527(13)
C44 H44A 0.9602
C44 H44B 0.9602
C44 H44C 0.9602
C41A H41C 0.9900
C41A H41D 0.9900
C39A H39C 0.9900
C39A H39D 0.9900
C44A H44D 0.9598
C44A H44E 0.9598
C44A H44F 0.9598
C44A C43A 1.534(13)
C43A H43C 0.9900
C43A H43D 0.9900

loop_
_twin_individual_id
_twin_individual_mass_fraction_refined
1 0.974(17)
2 0.026(17)
